data_7229527
loop_
_publ_author_name
'Yamasaki, Yutaro'
'Sekiya, Ryo'
'Haino, Takeharu'

_publ_section_title
;
 Hexameric assembly of 5,17-di-substituted calix[4]arene in the solid
 state
;
_journal_name_full CrystEngComm
_journal_paper_doi 10.1039/C7CE01515A
_journal_year 2017
_chemical_absolute_configuration rm
_chemical_formula_moiety 'C56 H62 N2 O8 0.33(C O)'
_chemical_formula_sum 'C56.33 H63.33 N2 O8.33'
_chemical_formula_weight 901.75
_chemical_name_systematic
;
 ?
;
_space_group_IT_number 143
_symmetry_cell_setting trigonal
_symmetry_Int_Tables_number 143
_symmetry_space_group_name_Hall 'P 3'
_symmetry_space_group_name_H-M 'P 3'
_atom_sites_solution_hydrogens geom
_audit_creation_date 2017-08-07T18:43:44-00:00
_audit_creation_method 'WinGX routine CIF_UPDATE'
_audit_update_record
;
2017-10-26 deposited with the CCDC.
2017-10-31 downloaded from the CCDC.
;
_cell_angle_alpha 90
_cell_angle_beta 90
_cell_angle_gamma 120
_cell_formula_units_Z 3
_cell_length_a 21.411(3)
_cell_length_b 21.411(3)
_cell_length_c 9.7370(13)
_cell_measurement_reflns_used 6578
_cell_measurement_temperature 123(2)
_cell_measurement_theta_max 21.44
_cell_measurement_theta_min 2.20
_cell_volume 3865.7(9)
_computing_cell_refinement 'Bruker SAINT'
_computing_data_collection 'Bruker APEX2'
_computing_data_reduction 'SHELXS-2013 (Sheldrick, 2013)'
_computing_structure_refinement 'SHELXL-2013 (Sheldrick, 2013)'
_diffrn_ambient_temperature 123(2)
_diffrn_measured_fraction_theta_full 0.716
_diffrn_measured_fraction_theta_max 0.999
_diffrn_measurement_device_type 'Bluker APEX-II CCD'
_diffrn_measurement_method '\w scans'
_diffrn_radiation_monochromator graphite
_diffrn_radiation_probe x-ray
_diffrn_radiation_source 'sealed tube'
_diffrn_radiation_type MoK\a
_diffrn_radiation_wavelength 0.71073
_diffrn_reflns_av_R_equivalents 0.0229
_diffrn_reflns_av_unetI/netI 0.0331
_diffrn_reflns_limit_h_max 16
_diffrn_reflns_limit_h_min -22
_diffrn_reflns_limit_k_max 22
_diffrn_reflns_limit_k_min -21
_diffrn_reflns_limit_l_max 10
_diffrn_reflns_limit_l_min -10
_diffrn_reflns_number 15155
_diffrn_reflns_theta_full 25.242
_diffrn_reflns_theta_max 22.441
_diffrn_reflns_theta_min 1.098
_exptl_absorpt_coefficient_mu 0.077
_exptl_absorpt_correction_type none
_exptl_crystal_colour colorless
_exptl_crystal_density_diffrn 1.16
_exptl_crystal_description needle
_exptl_crystal_F_000 1446
_exptl_crystal_size_max 0.23
_exptl_crystal_size_mid 0.09
_exptl_crystal_size_min 0.06
_refine_diff_density_max 0.577
_refine_diff_density_min -0.209
_refine_diff_density_rms 0.038
_refine_ls_abs_structure_details
;
 Flack x determined using 2717 quotients [(I+)-(I-)]/[(I+)+(I-)]
 (Parsons and Flack (2004), Acta Cryst. A60, s61).
;
_refine_ls_abs_structure_Flack -0.1(5)
_refine_ls_extinction_method none
_refine_ls_goodness_of_fit_ref 1.055
_refine_ls_hydrogen_treatment constr
_refine_ls_matrix_type full
_refine_ls_number_parameters 600
_refine_ls_number_reflns 6646
_refine_ls_number_restraints 1
_refine_ls_restrained_S_all 1.055
_refine_ls_R_factor_all 0.0496
_refine_ls_R_factor_gt 0.044
_refine_ls_shift/su_max 0
_refine_ls_shift/su_mean 0
_refine_ls_structure_factor_coef Fsqd
_refine_ls_weighting_details
;
 w=1/[\s^2^(Fo^2^)+(0.0814P)^2^+0.3880P]
 where P=(Fo^2^+2Fc^2^)/3
;
_refine_ls_weighting_scheme calc
_refine_ls_wR_factor_gt 0.1186
_refine_ls_wR_factor_ref 0.1232
_reflns_Friedel_coverage 0.983
_reflns_Friedel_fraction_full 0.704
_reflns_Friedel_fraction_max 0.982
_reflns_number_gt 5948
_reflns_number_total 6646
_reflns_threshold_expression 'I > 2\s(I)'
_cod_data_source_file c7ce01515a2.cif
_cod_data_source_block MeOH
_cod_depositor_comments
;
The following automatic conversions were performed:

'_diffrn_radiation_probe' value 'X-ray' changed to 'x-ray' according
to
/home/data/users/saulius/crontab/automatic-downloads/rss-feeds/RSC/lib/dictionaries/cif_core.dic
dictionary named 'cif_core.dic' version 2.4.2 from 2011-04-26.

Automatic conversion script
Id: cif_fix_values 4973 2017-02-22 13:04:09Z antanas 
;
_cod_original_cell_volume 3865.6(11)
_cod_database_code 7229527

loop_
_symmetry_equiv_pos_as_xyz
'x, y, z'
'-y, x-y, z'
'-x+y, -x, z'

loop_
_atom_site_label
_atom_site_type_symbol
_atom_site_fract_x
_atom_site_fract_y
_atom_site_fract_z
_atom_site_U_iso_or_equiv
_atom_site_adp_type
_atom_site_occupancy
_atom_site_site_symmetry_order
_atom_site_calc_flag
_atom_site_refinement_flags_posn
_atom_site_refinement_flags_adp
_atom_site_refinement_flags_occupancy
_atom_site_disorder_assembly
_atom_site_disorder_group
C51A C 0.4170(7) 0.1264(8) 0.7601(17) 0.0453(12) Uani 0.499(6) 1 d . . P A 1
H51A H 0.42 0.0823 0.7452 0.054 Uiso 0.499(6) 1 calc R U P A 1
H51B H 0.4663 0.1687 0.7555 0.054 Uiso 0.499(6) 1 calc R U P A 1
C52A C 0.3651(6) 0.1329(6) 0.6419(11) 0.0453(12) Uani 0.499(6) 1 d . . P A 1
H52A H 0.314 0.0976 0.6617 0.054 Uiso 0.499(6) 1 calc R U P A 1
H52B H 0.371 0.1818 0.6447 0.054 Uiso 0.499(6) 1 calc R U P A 1
C53A C 0.3844(6) 0.1188(6) 0.5003(11) 0.0453(12) Uani 0.499(6) 1 d . . P A 1
H53A H 0.353 0.123 0.4319 0.068 Uiso 0.499(6) 1 calc R U P A 1
H53B H 0.3778 0.0701 0.497 0.068 Uiso 0.499(6) 1 calc R U P A 1
H53C H 0.4348 0.1542 0.4801 0.068 Uiso 0.499(6) 1 calc R U P A 1
C51B C 0.3991(7) 0.1084(8) 0.7504(17) 0.0453(12) Uani 0.501(6) 1 d . . P A 2
H51C H 0.416 0.1547 0.7016 0.054 Uiso 0.501(6) 1 calc R U P A 2
H51D H 0.4422 0.1031 0.7598 0.054 Uiso 0.501(6) 1 calc R U P A 2
C52B C 0.3642(6) 0.0653(6) 0.6692(10) 0.0453(12) Uani 0.501(6) 1 d . . P A 2
H52C H 0.3146 0.0575 0.6751 0.054 Uiso 0.501(6) 1 calc R U P A 2
H52D H 0.3616 0.0195 0.6961 0.054 Uiso 0.501(6) 1 calc R U P A 2
C53B C 0.3878(6) 0.0799(6) 0.5167(11) 0.0453(12) Uani 0.501(6) 1 d . . P A 2
H53D H 0.3535 0.0391 0.4604 0.068 Uiso 0.501(6) 1 calc R U P A 2
H53E H 0.436 0.0858 0.5071 0.068 Uiso 0.501(6) 1 calc R U P A 2
H53F H 0.3887 0.1239 0.486 0.068 Uiso 0.501(6) 1 calc R U P A 2
C54A C 0.2498(7) 0.2070(8) 0.7595(18) 0.0451(12) Uani 0.497(6) 1 d . . P B 3
H54A H 0.2467 0.2511 0.7445 0.054 Uiso 0.497(6) 1 calc R U P B 3
H54B H 0.2006 0.1647 0.7547 0.054 Uiso 0.497(6) 1 calc R U P B 3
C55A C 0.3016(6) 0.2007(6) 0.6418(11) 0.0451(12) Uani 0.497(6) 1 d . . P B 3
H55A H 0.3527 0.2359 0.6622 0.054 Uiso 0.497(6) 1 calc R U P B 3
H55B H 0.2956 0.1518 0.6446 0.054 Uiso 0.497(6) 1 calc R U P B 3
C56A C 0.2833(6) 0.2149(6) 0.5007(11) 0.0451(12) Uani 0.497(6) 1 d . . P B 3
H56A H 0.3153 0.2113 0.4332 0.068 Uiso 0.497(6) 1 calc R U P B 3
H56B H 0.2894 0.2634 0.4975 0.068 Uiso 0.497(6) 1 calc R U P B 3
H56C H 0.2331 0.1792 0.4792 0.068 Uiso 0.497(6) 1 calc R U P B 3
C54B C 0.2678(7) 0.2252(8) 0.7508(18) 0.0451(12) Uani 0.503(6) 1 d . . P B 4
H54C H 0.2506 0.1789 0.7019 0.054 Uiso 0.503(6) 1 calc R U P B 4
H54D H 0.2248 0.2308 0.7605 0.054 Uiso 0.503(6) 1 calc R U P B 4
C55B C 0.3029(6) 0.2685(6) 0.6693(10) 0.0451(12) Uani 0.503(6) 1 d . . P B 4
H55C H 0.3524 0.276 0.6745 0.054 Uiso 0.503(6) 1 calc R U P B 4
H55D H 0.3058 0.3145 0.6958 0.054 Uiso 0.503(6) 1 calc R U P B 4
C56B C 0.2782(6) 0.2529(6) 0.5182(11) 0.0451(12) Uani 0.503(6) 1 d . . P B 4
H56D H 0.3125 0.2929 0.4604 0.068 Uiso 0.503(6) 1 calc R U P B 4
H56E H 0.2303 0.2478 0.5095 0.068 Uiso 0.503(6) 1 calc R U P B 4
H56F H 0.2762 0.2082 0.4887 0.068 Uiso 0.503(6) 1 calc R U P B 4
C101 C 0.3333 0.6667 0.453(8) 0.42(3) Uiso 1 3 d S . P . .
O101 O 0.3333 0.6667 0.626(3) 0.221(7) Uiso 1 3 d S . P . .
C31A C 0.2259(4) -0.1780(4) 1.6248(5) 0.0389(12) Uani 0.520(4) 1 d G . P C 5
C32A C 0.1655(3) -0.1865(5) 1.6948(7) 0.0389(12) Uani 0.520(4) 1 d G . P C 5
H32A H 0.1282 -0.1842 1.6463 0.047 Uiso 0.520(4) 1 calc R U P C 5
C33A C 0.1598(3) -0.1984(4) 1.8357(7) 0.0389(12) Uani 0.520(4) 1 d G . P C 5
H33A H 0.1185 -0.2042 1.8836 0.047 Uiso 0.520(4) 1 calc R U P C 5
C34A C 0.2143(3) -0.2017(4) 1.9067(5) 0.0389(12) Uani 0.520(4) 1 d G . P C 5
H34A H 0.2104 -0.2099 2.003 0.047 Uiso 0.520(4) 1 calc R U P C 5
C35A C 0.2747(3) -0.1932(3) 1.8367(6) 0.0389(12) Uani 0.520(4) 1 d G . P C 5
H35A H 0.312 -0.1955 1.8852 0.047 Uiso 0.520(4) 1 calc R U P C 5
C36A C 0.2805(3) -0.1814(4) 1.6957(6) 0.0389(12) Uani 0.520(4) 1 d G . P C 5
H36A H 0.3217 -0.1756 1.6479 0.047 Uiso 0.520(4) 1 calc R U P C 5
C39A C 0.4890(4) -0.0704(4) 1.6247(5) 0.0385(12) Uani 0.520(4) 1 d G . P C 5
C40A C 0.4856(4) -0.1283(3) 1.6958(6) 0.0385(12) Uani 0.520(4) 1 d G . P C 5
H40A H 0.4916 -0.1637 1.6481 0.046 Uiso 0.520(4) 1 calc R U P C 5
C41A C 0.4734(3) -0.1345(3) 1.8367(5) 0.0385(12) Uani 0.520(4) 1 d G . P C 5
H41A H 0.4711 -0.1741 1.8853 0.046 Uiso 0.520(4) 1 calc R U P C 5
C42A C 0.4647(4) -0.0827(3) 1.9065(5) 0.0385(12) Uani 0.520(4) 1 d G . P C 5
H42A H 0.4564 -0.0869 2.0028 0.046 Uiso 0.520(4) 1 calc R U P C 5
C43A C 0.4681(4) -0.0248(3) 1.8354(7) 0.0385(12) Uani 0.520(4) 1 d G . P C 5
H43A H 0.4621 0.0106 1.8831 0.046 Uiso 0.520(4) 1 calc R U P C 5
C44A C 0.4802(5) -0.0186(3) 1.6945(7) 0.0385(12) Uani 0.520(4) 1 d G . P C 5
H44A H 0.4825 0.0209 1.6459 0.046 Uiso 0.520(4) 1 calc R U P C 5
C31B C 0.1990(4) -0.2080(3) 1.6103(5) 0.033(3) Uani 0.480(4) 1 d G . P C 6
C32B C 0.1928(4) -0.2737(3) 1.6460(5) 0.033(2) Uani 0.480(4) 1 d G . P C 6
H32B H 0.2014 -0.301 1.5793 0.04 Uiso 0.480(4) 1 calc R U P C 6
C33B C 0.1742(4) -0.2996(3) 1.7794(6) 0.036(2) Uani 0.480(4) 1 d G . P C 6
H33B H 0.17 -0.3445 1.8038 0.044 Uiso 0.480(4) 1 calc R U P C 6
C34B C 0.1617(4) -0.2598(4) 1.8771(5) 0.044(3) Uani 0.480(4) 1 d G . P C 6
H34B H 0.1489 -0.2775 1.9682 0.053 Uiso 0.480(4) 1 calc R U P C 6
C35B C 0.1678(4) -0.1941(4) 1.8414(7) 0.048(3) Uani 0.480(4) 1 d G . P C 6
H35B H 0.1592 -0.1669 1.9081 0.058 Uiso 0.480(4) 1 calc R U P C 6
C36B C 0.1865(4) -0.1682(3) 1.7080(8) 0.032(3) Uani 0.480(4) 1 d G . P C 6
H36B H 0.1907 -0.1233 1.6836 0.039 Uiso 0.480(4) 1 calc R U P C 6
C39B C 0.4584(3) -0.0737(3) 1.6100(5) 0.030(2) Uani 0.480(4) 1 d G . P C 6
C40B C 0.3927(3) -0.1333(3) 1.6458(5) 0.032(2) Uani 0.480(4) 1 d G . P C 6
H40B H 0.3654 -0.169 1.579 0.038 Uiso 0.480(4) 1 calc R U P C 6
C41B C 0.3669(3) -0.1405(3) 1.7792(6) 0.036(2) Uani 0.480(4) 1 d G . P C 6
H41B H 0.3219 -0.1812 1.8036 0.043 Uiso 0.480(4) 1 calc R U P C 6
C42B C 0.4068(4) -0.0882(4) 1.8769(5) 0.042(3) Uani 0.480(4) 1 d G . P C 6
H42B H 0.3891 -0.0931 1.9681 0.05 Uiso 0.480(4) 1 calc R U P C 6
C43B C 0.4725(4) -0.0286(3) 1.8411(7) 0.049(3) Uani 0.480(4) 1 d G . P C 6
H43B H 0.4997 0.0071 1.9079 0.058 Uiso 0.480(4) 1 calc R U P C 6
C44B C 0.4983(3) -0.0214(3) 1.7077(7) 0.035(3) Uani 0.480(4) 1 d G . P C 6
H44B H 0.5432 0.0193 1.6832 0.041 Uiso 0.480(4) 1 calc R U P C 6
C1 C 0.4624(2) 0.2906(2) 1.0016(4) 0.0268(10) Uani 1 1 d . . . . .
C2 C 0.4961(2) 0.2588(2) 1.0732(4) 0.0264(10) Uani 1 1 d . . . . .
C3 C 0.4968(2) 0.2611(2) 1.2158(5) 0.0334(11) Uani 1 1 d . . . . .
H3 H 0.5215 0.2419 1.2658 0.04 Uiso 1 1 calc R U . . .
C4 C 0.4617(3) 0.2910(3) 1.2856(5) 0.0357(12) Uani 1 1 d . . . . .
H4 H 0.4627 0.2927 1.3831 0.043 Uiso 1 1 calc R U . . .
C5 C 0.4254(2) 0.3185(2) 1.2138(5) 0.0353(12) Uani 1 1 d . . . . .
H5 H 0.4 0.3373 1.2629 0.042 Uiso 1 1 calc R U . . .
C6 C 0.4250(2) 0.3193(2) 1.0715(5) 0.0296(11) Uani 1 1 d . . . . .
C7 C 0.5261(2) 0.2162(2) 1.0007(5) 0.0300(10) Uani 1 1 d . . . . .
H7A H 0.5245 0.2214 0.9 0.036 Uiso 1 1 calc R U . . .
H7B H 0.5769 0.2347 1.0281 0.036 Uiso 1 1 calc R U . . .
C8 C 0.4109(2) 0.0959(2) 0.9898(5) 0.0329(11) Uani 1 1 d . . . . .
C9 C 0.3637(2) 0.0279(2) 1.0442(6) 0.0383(12) Uani 1 1 d . . . . .
C10 C 0.3889(3) -0.0006(3) 1.1430(5) 0.0393(12) Uani 1 1 d . . . . .
H10 H 0.3577 -0.0474 1.1787 0.047 Uiso 1 1 calc R U . . .
C11 C 0.4591(3) 0.0386(3) 1.1902(5) 0.0385(12) Uani 1 1 d . . . . .
C12 C 0.5046(2) 0.1078(2) 1.1409(5) 0.0347(11) Uani 1 1 d . . . . .
H12 H 0.5524 0.135 1.1755 0.042 Uiso 1 1 calc R U . . .
C13 C 0.4806(2) 0.1374(2) 1.0409(5) 0.0314(11) Uani 1 1 d . . . . .
C14 C 0.2853(2) -0.0132(2) 0.9969(5) 0.0376(12) Uani 1 1 d . . . . .
H14A H 0.2829 -0.0068 0.8967 0.045 Uiso 1 1 calc R U . . .
H14B H 0.2647 -0.0653 1.0154 0.045 Uiso 1 1 calc R U . . .
C15 C 0.2043(2) 0.0426(2) 1.0016(4) 0.0270(10) Uani 1 1 d . . . . .
C16 C 0.1705(2) 0.0744(2) 1.0731(4) 0.0263(10) Uani 1 1 d . . . . .
C17 C 0.1698(2) 0.0723(2) 1.2158(5) 0.0331(11) Uani 1 1 d . . . . .
H17 H 0.1452 0.0916 1.2657 0.04 Uiso 1 1 calc R U . . .
C18 C 0.2050(3) 0.0421(3) 1.2860(5) 0.0358(12) Uani 1 1 d . . . . .
H18 H 0.2038 0.0403 1.3835 0.043 Uiso 1 1 calc R U . . .
C19 C 0.2413(2) 0.0150(2) 1.2142(5) 0.0350(12) Uani 1 1 d . . . . .
H19 H 0.2668 -0.0037 1.2632 0.042 Uiso 1 1 calc R U . . .
C20 C 0.2417(2) 0.0141(2) 1.0719(5) 0.0302(11) Uani 1 1 d . . . . .
C21 C 0.1404(2) 0.1173(2) 1.0006(5) 0.0307(10) Uani 1 1 d . . . . .
H21A H 0.142 0.1121 0.8998 0.037 Uiso 1 1 calc R U . . .
H21B H 0.0896 0.0988 1.0281 0.037 Uiso 1 1 calc R U . . .
C22 C 0.2560(2) 0.2373(2) 0.9898(5) 0.0330(11) Uani 1 1 d . . . . .
C23 C 0.3029(2) 0.3054(2) 1.0446(6) 0.0383(12) Uani 1 1 d . . . . .
C24 C 0.2780(3) 0.3341(3) 1.1428(5) 0.0396(12) Uani 1 1 d . . . . .
H24 H 0.3092 0.381 1.1781 0.048 Uiso 1 1 calc R U . . .
C25 C 0.2076(3) 0.2947(3) 1.1901(5) 0.0384(12) Uani 1 1 d . . . . .
C26 C 0.1621(2) 0.2257(2) 1.1406(5) 0.0345(11) Uani 1 1 d . . . . .
H26 H 0.1143 0.1986 1.175 0.041 Uiso 1 1 calc R U . . .
C27 C 0.1860(2) 0.1960(2) 1.0409(5) 0.0309(11) Uani 1 1 d . . . . .
C28 C 0.3816(2) 0.3469(2) 0.9970(5) 0.0389(12) Uani 1 1 d . . . . .
H28A H 0.384 0.3406 0.8968 0.047 Uiso 1 1 calc R U . . .
H28B H 0.4021 0.3989 1.0159 0.047 Uiso 1 1 calc R U . . .
C29 C 0.2147(3) 0.3756(3) 1.3791(6) 0.0565(16) Uani 1 1 d . . . . .
C30 C 0.2266(3) -0.1719(3) 1.4674(5) 0.0460(13) Uani 1 1 d . . . . .
H30 H 0.2647 -0.1818 1.4328 0.055 Uiso 1 1 calc R U . C 5
C37 C 0.4516(3) -0.0426(3) 1.3796(6) 0.0582(16) Uani 1 1 d . . . . .
C38 C 0.4949(3) -0.0652(3) 1.4677(5) 0.0466(13) Uani 1 1 d . . . . .
H38 H 0.4851 -0.1132 1.4333 0.056 Uiso 1 1 calc R U . C 5
C45 C 0.5285(2) 0.3487(2) 0.8027(5) 0.0313(11) Uani 1 1 d . . . . .
H45A H 0.5705 0.3458 0.8365 0.038 Uiso 1 1 calc R U . . .
H45B H 0.5345 0.396 0.83 0.038 Uiso 1 1 calc R U . . .
C46 C 0.5232(2) 0.3409(3) 0.6484(5) 0.0362(12) Uani 1 1 d . . . . .
H46A H 0.4826 0.3467 0.6157 0.043 Uiso 1 1 calc R U . . .
H46B H 0.5127 0.2918 0.6233 0.043 Uiso 1 1 calc R U . . .
C47 C 0.5923(3) 0.3963(3) 0.5769(6) 0.0548(15) Uani 1 1 d . . . . .
H47A H 0.6036 0.445 0.6036 0.082 Uiso 1 1 calc R U . . .
H47B H 0.5857 0.3908 0.4772 0.082 Uiso 1 1 calc R U . . .
H47C H 0.6321 0.3886 0.6041 0.082 Uiso 1 1 calc R U . . .
C48 C 0.1383(2) -0.0151(2) 0.8026(5) 0.0307(11) Uani 1 1 d . . . . .
H48A H 0.0962 -0.0124 0.8366 0.037 Uiso 1 1 calc R U . . .
H48B H 0.1325 -0.0623 0.8298 0.037 Uiso 1 1 calc R U . . .
C49 C 0.1435(2) -0.0073(2) 0.6486(5) 0.0341(11) Uani 1 1 d . . . . .
H49A H 0.1841 -0.013 0.6157 0.041 Uiso 1 1 calc R U . . .
H49B H 0.1539 0.0418 0.6236 0.041 Uiso 1 1 calc R U . . .
C50 C 0.0743(3) -0.0627(3) 0.5773(6) 0.0553(15) Uani 1 1 d . . . . .
H50A H 0.0647 -0.1114 0.599 0.083 Uiso 1 1 calc R U . . .
H50B H 0.0797 -0.0552 0.4777 0.083 Uiso 1 1 calc R U . . .
H50C H 0.0339 -0.0571 0.6092 0.083 Uiso 1 1 calc R U . . .
N1 N 0.1789(2) 0.3229(2) 1.2904(4) 0.0424(11) Uani 1 1 d . . . . .
H1 H 0.1316 0.3026 1.2929 0.051 Uiso 1 1 calc R U . . .
N2 N 0.4879(2) 0.0105(2) 1.2908(4) 0.0422(11) Uani 1 1 d . . . . .
H2 H 0.5352 0.0309 1.2936 0.051 Uiso 1 1 calc R U . . .
O1 O 0.2823(3) 0.4101(3) 1.3883(6) 0.109(2) Uani 1 1 d . . . . .
O2 O 0.2526(2) -0.0970(2) 1.4470(4) 0.0551(10) Uani 1 1 d . . . . .
H2A H 0.2977 -0.074 1.4564 0.083 Uiso 1 1 calc R U . . .
O3 O 0.3842(3) -0.0771(3) 1.3881(6) 0.109(2) Uani 1 1 d . . . . .
O4 O 0.5698(2) -0.01604(19) 1.4476(4) 0.0545(10) Uani 1 1 d . . . . .
H4A H 0.5923 -0.0389 1.4464 0.082 Uiso 1 1 calc R U . . .
O5 O 0.28103(16) 0.20988(15) 0.8895(3) 0.0347(8) Uani 1 1 d . . . . .
O6 O 0.46309(15) 0.29125(15) 0.8597(3) 0.0317(7) Uani 1 1 d . . . . .
O7 O 0.38577(16) 0.12357(15) 0.8893(3) 0.0343(7) Uani 1 1 d . . . . .
O8 O 0.20346(15) 0.04222(15) 0.8594(3) 0.0313(7) Uani 1 1 d . . . . .

loop_
_atom_site_aniso_label
_atom_site_aniso_U_11
_atom_site_aniso_U_22
_atom_site_aniso_U_33
_atom_site_aniso_U_23
_atom_site_aniso_U_13
_atom_site_aniso_U_12
C51A 0.045(3) 0.051(4) 0.040(2) -0.008(2) -0.007(2) 0.025(3)
C52A 0.045(3) 0.051(4) 0.040(2) -0.008(2) -0.007(2) 0.025(3)
C53A 0.045(3) 0.051(4) 0.040(2) -0.008(2) -0.007(2) 0.025(3)
C51B 0.045(3) 0.051(4) 0.040(2) -0.008(2) -0.007(2) 0.025(3)
C52B 0.045(3) 0.051(4) 0.040(2) -0.008(2) -0.007(2) 0.025(3)
C53B 0.045(3) 0.051(4) 0.040(2) -0.008(2) -0.007(2) 0.025(3)
C54A 0.044(3) 0.052(4) 0.041(2) 0.008(2) 0.006(2) 0.025(2)
C55A 0.044(3) 0.052(4) 0.041(2) 0.008(2) 0.006(2) 0.025(2)
C56A 0.044(3) 0.052(4) 0.041(2) 0.008(2) 0.006(2) 0.025(2)
C54B 0.044(3) 0.052(4) 0.041(2) 0.008(2) 0.006(2) 0.025(2)
C55B 0.044(3) 0.052(4) 0.041(2) 0.008(2) 0.006(2) 0.025(2)
C56B 0.044(3) 0.052(4) 0.041(2) 0.008(2) 0.006(2) 0.025(2)
C31A 0.032(2) 0.041(3) 0.044(3) 0.004(2) -0.0041(19) 0.019(2)
C32A 0.032(2) 0.041(3) 0.044(3) 0.004(2) -0.0041(19) 0.019(2)
C33A 0.032(2) 0.041(3) 0.044(3) 0.004(2) -0.0041(19) 0.019(2)
C34A 0.032(2) 0.041(3) 0.044(3) 0.004(2) -0.0041(19) 0.019(2)
C35A 0.032(2) 0.041(3) 0.044(3) 0.004(2) -0.0041(19) 0.019(2)
C36A 0.032(2) 0.041(3) 0.044(3) 0.004(2) -0.0041(19) 0.019(2)
C39A 0.040(3) 0.037(3) 0.043(3) 0.007(2) 0.003(2) 0.023(2)
C40A 0.040(3) 0.037(3) 0.043(3) 0.007(2) 0.003(2) 0.023(2)
C41A 0.040(3) 0.037(3) 0.043(3) 0.007(2) 0.003(2) 0.023(2)
C42A 0.040(3) 0.037(3) 0.043(3) 0.007(2) 0.003(2) 0.023(2)
C43A 0.040(3) 0.037(3) 0.043(3) 0.007(2) 0.003(2) 0.023(2)
C44A 0.040(3) 0.037(3) 0.043(3) 0.007(2) 0.003(2) 0.023(2)
C31B 0.030(6) 0.041(6) 0.030(6) 0.006(5) -0.004(4) 0.021(5)
C32B 0.029(5) 0.032(5) 0.038(6) 0.005(4) -0.007(4) 0.016(4)
C33B 0.034(5) 0.031(5) 0.043(6) -0.001(5) -0.009(4) 0.016(5)
C34B 0.030(6) 0.053(7) 0.049(7) -0.002(5) 0.004(5) 0.021(5)
C35B 0.040(7) 0.039(7) 0.060(9) 0.001(6) 0.027(6) 0.016(6)
C36B 0.019(5) 0.028(6) 0.050(7) -0.007(5) -0.005(5) 0.012(5)
C39B 0.038(6) 0.029(5) 0.027(6) 0.005(4) 0.001(4) 0.021(5)
C40B 0.037(6) 0.026(5) 0.035(6) 0.009(4) 0.002(4) 0.017(5)
C41B 0.032(5) 0.032(5) 0.041(6) 0.000(5) 0.000(5) 0.014(5)
C42B 0.053(7) 0.041(6) 0.043(7) 0.002(5) 0.008(5) 0.032(6)
C43B 0.042(7) 0.049(8) 0.059(9) -0.023(7) 0.003(6) 0.025(6)
C44B 0.025(6) 0.027(5) 0.054(8) 0.001(5) -0.008(5) 0.015(5)
C1 0.024(2) 0.023(2) 0.024(3) -0.0001(18) -0.0042(18) 0.005(2)
C2 0.025(2) 0.026(2) 0.024(3) -0.0016(18) 0.0022(19) 0.0100(19)
C3 0.035(3) 0.035(3) 0.030(3) 0.001(2) -0.005(2) 0.017(2)
C4 0.036(3) 0.045(3) 0.026(3) -0.008(2) -0.003(2) 0.020(2)
C5 0.027(2) 0.035(3) 0.038(3) -0.014(2) -0.002(2) 0.011(2)
C6 0.024(2) 0.019(2) 0.037(3) -0.0029(19) -0.0031(19) 0.0038(19)
C7 0.027(2) 0.029(2) 0.032(3) -0.0020(19) 0.0010(19) 0.012(2)
C8 0.035(3) 0.032(3) 0.038(3) -0.003(2) 0.007(2) 0.021(2)
C9 0.033(3) 0.028(3) 0.052(3) -0.002(2) 0.011(2) 0.015(2)
C10 0.036(3) 0.028(3) 0.055(3) 0.007(2) 0.018(2) 0.017(2)
C11 0.040(3) 0.039(3) 0.046(3) 0.007(2) 0.015(2) 0.027(2)
C12 0.032(3) 0.034(3) 0.040(3) 0.001(2) 0.009(2) 0.017(2)
C13 0.032(3) 0.030(2) 0.035(3) 0.000(2) 0.008(2) 0.017(2)
C14 0.033(3) 0.026(2) 0.052(3) -0.001(2) 0.008(2) 0.013(2)
C15 0.025(2) 0.023(2) 0.024(3) -0.0009(18) 0.0019(18) 0.005(2)
C16 0.024(2) 0.025(2) 0.024(3) 0.0029(18) -0.0015(18) 0.0080(19)
C17 0.033(3) 0.035(3) 0.032(3) 0.002(2) 0.006(2) 0.017(2)
C18 0.035(3) 0.045(3) 0.026(3) 0.009(2) 0.005(2) 0.019(2)
C19 0.027(2) 0.036(3) 0.038(3) 0.013(2) 0.002(2) 0.012(2)
C20 0.024(2) 0.018(2) 0.041(3) 0.0029(19) 0.003(2) 0.0046(19)
C21 0.027(2) 0.030(2) 0.032(3) 0.003(2) -0.0016(19) 0.012(2)
C22 0.037(3) 0.033(3) 0.037(3) 0.002(2) -0.006(2) 0.023(2)
C23 0.034(3) 0.028(3) 0.054(3) 0.003(2) -0.012(2) 0.016(2)
C24 0.037(3) 0.030(3) 0.054(3) -0.007(2) -0.017(2) 0.018(2)
C25 0.039(3) 0.039(3) 0.047(3) -0.009(2) -0.014(2) 0.027(2)
C26 0.032(3) 0.035(3) 0.038(3) -0.001(2) -0.009(2) 0.018(2)
C27 0.032(3) 0.029(2) 0.036(3) 0.000(2) -0.009(2) 0.018(2)
C28 0.031(3) 0.025(2) 0.057(3) 0.000(2) -0.008(2) 0.011(2)
C29 0.058(4) 0.056(4) 0.061(4) -0.024(3) -0.030(3) 0.033(3)
C30 0.048(3) 0.060(4) 0.045(3) 0.018(3) 0.007(2) 0.038(3)
C37 0.062(4) 0.056(4) 0.061(4) 0.025(3) 0.029(3) 0.033(3)
C38 0.062(4) 0.033(3) 0.045(3) 0.010(2) 0.018(3) 0.024(3)
C45 0.025(2) 0.026(2) 0.032(3) 0.0012(19) 0.0008(19) 0.005(2)
C46 0.032(3) 0.035(3) 0.032(3) -0.004(2) 0.000(2) 0.009(2)
C47 0.045(3) 0.050(3) 0.036(3) 0.003(2) 0.005(2) -0.001(3)
C48 0.024(2) 0.027(2) 0.033(3) -0.003(2) -0.0022(19) 0.007(2)
C49 0.030(2) 0.033(3) 0.030(3) 0.005(2) 0.001(2) 0.008(2)
C50 0.048(3) 0.052(3) 0.035(3) -0.004(2) -0.006(2) 0.002(3)
N1 0.045(2) 0.042(2) 0.050(3) -0.013(2) -0.016(2) 0.030(2)
N2 0.043(2) 0.039(2) 0.053(3) 0.012(2) 0.016(2) 0.027(2)
O1 0.071(3) 0.116(4) 0.137(5) -0.081(4) -0.058(3) 0.044(3)
O2 0.054(2) 0.066(3) 0.053(2) 0.004(2) -0.0137(19) 0.036(2)
O3 0.064(3) 0.115(4) 0.141(5) 0.083(4) 0.057(3) 0.039(3)
O4 0.065(3) 0.047(2) 0.053(2) 0.0165(18) 0.0053(19) 0.029(2)
O5 0.0307(17) 0.0315(17) 0.039(2) 0.0032(14) -0.0045(14) 0.0135(14)
O6 0.0272(16) 0.0295(16) 0.0250(18) 0.0013(13) -0.0020(13) 0.0041(14)
O7 0.0302(17) 0.0310(17) 0.039(2) -0.0025(14) 0.0040(14) 0.0135(14)
O8 0.0284(17) 0.0302(17) 0.0227(18) -0.0014(13) 0.0018(13) 0.0051(14)

loop_
_atom_type_symbol
_atom_type_description
_atom_type_scat_dispersion_real
_atom_type_scat_dispersion_imag
_atom_type_scat_source
C C 0.0033 0.0016 'International Tables Vol C Tables 4.2.6.8 and 6.1.1.4'
H H 0 0 'International Tables Vol C Tables 4.2.6.8 and 6.1.1.4'
N N 0.0061 0.0033 'International Tables Vol C Tables 4.2.6.8 and 6.1.1.4'
O O 0.0106 0.006 'International Tables Vol C Tables 4.2.6.8 and 6.1.1.4'

loop_
_geom_angle_atom_site_label_1
_geom_angle_atom_site_label_2
_geom_angle_atom_site_label_3
_geom_angle
_geom_angle_site_symmetry_1
_geom_angle_site_symmetry_3
O7 C51A C52A 107.5(11) . .
C53A C52A C51A 110.9(10) . .
C52B C51B O7 133.8(14) . .
C51B C52B C53B 118.6(13) . .
O5 C54A C55A 107.6(11) . .
C56A C55A C54A 111.4(10) . .
C55B C54B O5 133.8(13) . .
C54B C55B C56B 117.6(13) . .
C32A C31A C36A 120 . .
C32A C31A C30 118.0(4) . .
C36A C31A C30 121.8(4) . .
C33A C32A C31A 120 . .
C32A C33A C34A 120 . .
C35A C34A C33A 120 . .
C36A C35A C34A 120 . .
C35A C36A C31A 120 . .
C40A C39A C44A 120 . .
C40A C39A C38 121.8(4) . .
C44A C39A C38 117.9(4) . .
C41A C40A C39A 120 . .
C40A C41A C42A 120 . .
C43A C42A C41A 120 . .
C42A C43A C44A 120 . .
C43A C44A C39A 120 . .
C32B C31B C36B 120 . .
C32B C31B C30 123.2(4) . .
C36B C31B C30 116.6(4) . .
C31B C32B C33B 120 . .
C34B C33B C32B 120 . .
C33B C34B C35B 120 . .
C34B C35B C36B 120 . .
C35B C36B C31B 120 . .
C40B C39B C44B 120 . .
C40B C39B C38 123.3(4) . .
C44B C39B C38 116.4(4) . .
C39B C40B C41B 120 . .
C42B C41B C40B 120 . .
C41B C42B C43B 120 . .
C42B C43B C44B 120 . .
C43B C44B C39B 120 . .
O6 C1 C2 119.8(4) . .
O6 C1 C6 119.0(4) . .
C2 C1 C6 121.1(4) . .
C3 C2 C1 118.7(4) . .
C3 C2 C7 118.9(4) . .
C1 C2 C7 122.2(4) . .
C4 C3 C2 120.5(4) . .
C5 C4 C3 120.1(4) . .
C4 C5 C6 121.4(4) . .
C5 C6 C1 118.1(4) . .
C5 C6 C28 119.6(4) . .
C1 C6 C28 122.3(4) . .
C13 C7 C2 108.5(3) . .
O7 C8 C13 120.0(4) . .
O7 C8 C9 118.7(4) . .
C13 C8 C9 121.1(4) . .
C10 C9 C8 119.0(4) . .
C10 C9 C14 120.9(4) . .
C8 C9 C14 120.1(4) . .
C9 C10 C11 120.6(4) . .
C10 C11 C12 120.1(5) . .
C10 C11 N2 122.4(4) . .
C12 C11 N2 117.5(4) . .
C11 C12 C13 120.3(4) . .
C8 C13 C12 118.7(4) . .
C8 C13 C7 120.4(4) . .
C12 C13 C7 120.5(4) . .
C20 C14 C9 110.2(4) . .
O8 C15 C16 119.4(4) . .
O8 C15 C20 119.6(4) . .
C16 C15 C20 120.9(4) . .
C17 C16 C15 118.7(4) . .
C17 C16 C21 118.7(4) . .
C15 C16 C21 122.4(4) . .
C16 C17 C18 120.4(4) . .
C19 C18 C17 119.9(4) . .
C18 C19 C20 121.5(4) . .
C19 C20 C15 118.3(4) . .
C19 C20 C14 119.7(4) . .
C15 C20 C14 121.9(4) . .
C27 C21 C16 108.4(3) . .
O5 C22 C27 120.3(4) . .
O5 C22 C23 119.0(4) . .
C27 C22 C23 120.6(4) . .
C24 C23 C22 119.5(4) . .
C24 C23 C28 120.7(4) . .
C22 C23 C28 119.8(4) . .
C23 C24 C25 120.3(4) . .
C24 C25 C26 120.1(5) . .
C24 C25 N1 122.3(4) . .
C26 C25 N1 117.6(4) . .
C25 C26 C27 120.5(4) . .
C26 C27 C22 118.8(4) . .
C26 C27 C21 120.7(4) . .
C22 C27 C21 120.1(4) . .
C6 C28 C23 110.0(4) . .
O1 C29 N1 123.8(6) . .
O1 C29 C30 118.5(5) . 2
N1 C29 C30 117.5(5) . 2
O2 C30 C29 109.1(4) . 3
O2 C30 C31A 102.5(5) . .
C29 C30 C31A 123.4(5) 3 .
O2 C30 C31B 121.5(5) . .
C29 C30 C31B 101.5(4) 3 .
O3 C37 N2 123.8(6) . .
O3 C37 C38 119.0(5) . .
N2 C37 C38 117.0(5) . .
O4 C38 C37 109.3(4) . .
O4 C38 C39A 102.3(5) . .
C37 C38 C39A 123.3(5) . .
O4 C38 C39B 121.6(5) . .
C37 C38 C39B 101.1(4) . .
O6 C45 C46 107.6(3) . .
C45 C46 C47 112.2(4) . .
O8 C48 C49 107.7(3) . .
C48 C49 C50 112.2(4) . .
C29 N1 C25 127.9(5) . .
C37 N2 C11 127.7(5) . .
C22 O5 C54A 112.1(7) . .
C22 O5 C54B 113.7(7) . .
C1 O6 C45 113.3(3) . .
C8 O7 C51A 111.8(7) . .
C8 O7 C51B 113.6(7) . .
C15 O8 C48 113.3(3) . .

loop_
_geom_bond_atom_site_label_1
_geom_bond_atom_site_label_2
_geom_bond_distance
_geom_bond_site_symmetry_2
C51A O7 1.411(18) .
C51A C52A 1.653(19) .
C52A C53A 1.512(15) .
C51B C52B 1.160(16) .
C51B O7 1.451(17) .
C52B C53B 1.549(15) .
C54A O5 1.418(18) .
C54A C55A 1.647(19) .
C55A C56A 1.502(15) .
C54B C55B 1.165(17) .
C54B O5 1.451(17) .
C55B C56B 1.542(15) .
C101 O101 1.69(7) .
C31A C32A 1.39 .
C31A C36A 1.39 .
C31A C30 1.537(7) .
C32A C33A 1.39 .
C33A C34A 1.39 .
C34A C35A 1.39 .
C35A C36A 1.39 .
C39A C40A 1.39 .
C39A C44A 1.39 .
C39A C38 1.533(7) .
C40A C41A 1.39 .
C41A C42A 1.39 .
C42A C43A 1.39 .
C43A C44A 1.39 .
C31B C32B 1.39 .
C31B C36B 1.39 .
C31B C30 1.558(7) .
C32B C33B 1.39 .
C33B C34B 1.39 .
C34B C35B 1.39 .
C35B C36B 1.39 .
C39B C40B 1.39 .
C39B C44B 1.39 .
C39B C38 1.555(7) .
C40B C41B 1.39 .
C41B C42B 1.39 .
C42B C43B 1.39 .
C43B C44B 1.39 .
C1 O6 1.382(5) .
C1 C2 1.401(6) .
C1 C6 1.405(6) .
C2 C3 1.389(6) .
C2 C7 1.526(6) .
C3 C4 1.386(7) .
C4 C5 1.377(7) .
C5 C6 1.386(7) .
C6 C28 1.512(7) .
C7 C13 1.518(6) .
C8 O7 1.385(6) .
C8 C13 1.391(6) .
C8 C9 1.396(7) .
C9 C10 1.384(7) .
C9 C14 1.526(7) .
C10 C11 1.384(7) .
C11 C12 1.390(7) .
C11 N2 1.440(6) .
C12 C13 1.394(7) .
C14 C20 1.514(6) .
C15 O8 1.384(5) .
C15 C16 1.403(6) .
C15 C20 1.404(6) .
C16 C17 1.390(6) .
C16 C21 1.531(6) .
C17 C18 1.393(7) .
C18 C19 1.373(7) .
C19 C20 1.386(7) .
C21 C27 1.516(6) .
C22 O5 1.379(6) .
C22 C27 1.397(6) .
C22 C23 1.398(7) .
C23 C24 1.379(7) .
C23 C28 1.532(7) .
C24 C25 1.387(7) .
C25 C26 1.387(7) .
C25 N1 1.439(6) .
C26 C27 1.391(7) .
C29 O1 1.256(7) .
C29 N1 1.319(7) .
C29 C30 1.507(8) 2
C30 O2 1.424(6) .
C30 C29 1.507(8) 3
C37 O3 1.253(7) .
C37 N2 1.327(7) .
C37 C38 1.508(8) .
C38 O4 1.425(6) .
C45 O6 1.435(5) .
C45 C46 1.509(6) .
C46 C47 1.525(7) .
C48 O8 1.431(5) .
C48 C49 1.506(6) .
C49 C50 1.526(7) .
